data_7219192
loop_
_publ_author_name
'Hu, Yanjing'
'Li, Zhiqiang'
'Zhao, Yiran'
'Yang, Yu'
'Liu, Faqian'
'Wang, Lei'

_publ_section_title
;
 Using Halogen&#x2022;&#x2022;&#x2022;Halogen Interactions or
 C/N--H&#x2022;&#x2022;&#x2022;Cl Hydrogen Bonding to Direct Crystal
 Packing in Tetrachlorophthalic Acid with N--heterocyclic Compounds
;
_journal_name_full 'RSC Adv.'
_journal_paper_doi 10.1039/C4RA15392H
_journal_year 2014
_chemical_formula_moiety 'C8 H Cl4 O4, C4 H6 N3'
_chemical_formula_sum 'C12 H7 Cl4 N3 O4'
_chemical_formula_weight 399.01
_chemical_name_systematic
;
 ? 
;
_space_group_crystal_system monoclinic
_space_group_IT_number 14
_space_group_name_Hall '-P 2ybc'
_space_group_name_H-M_alt 'P 1 21/c 1'
_symmetry_space_group_name_Hall '-P 2ybc'
_symmetry_space_group_name_H-M 'P 1 21/c 1'
_atom_sites_solution_hydrogens geom
_atom_sites_solution_primary direct
_atom_sites_solution_secondary difmap
_audit_creation_date 2014-11-21
_audit_creation_method
;
Olex2 1.2
(compiled 2014.11.20 svn.r3092 for OlexSys, GUI svn.r4949)
;
_audit_update_record
;
2014-11-28 deposited with the CCDC.
2014-12-24 downloaded from the CCDC.
;
_cell_angle_alpha 90.00
_cell_angle_beta 106.969(3)
_cell_angle_gamma 90.00
_cell_formula_units_Z 4
_cell_length_a 12.614(3)
_cell_length_b 11.255(2)
_cell_length_c 10.900(2)
_cell_measurement_reflns_used 9642
_cell_measurement_temperature 293(2)
_cell_measurement_theta_max 28.294
_cell_measurement_theta_min 2.475
_cell_volume 1480.1(5)
_computing_cell_refinement 'Bruker XSCANS'
_computing_data_collection 'Bruker XSCANS'
_computing_data_reduction 'Bruker SHELXTL'
_computing_molecular_graphics 'Olex2 (Dolomanov et al., 2009)'
_computing_publication_material 'Olex2 (Dolomanov et al., 2009)'
_computing_structure_refinement 'XL (Sheldrick, 2008)'
_computing_structure_solution 'SHELXS-97 (Sheldrick, 1990)'
_diffrn_ambient_temperature 293(2)
_diffrn_measured_fraction_theta_full 0.997
_diffrn_measured_fraction_theta_max 0.997
_diffrn_measurement_device_type 'Bruker P4'
_diffrn_measurement_method '\w scans'
_diffrn_radiation_monochromator graphite
_diffrn_radiation_type MoK\a
_diffrn_radiation_wavelength 0.71073
_diffrn_reflns_av_R_equivalents 0.1676
_diffrn_reflns_av_unetI/netI 0.0616
_diffrn_reflns_limit_h_max 14
_diffrn_reflns_limit_h_min -14
_diffrn_reflns_limit_k_max 13
_diffrn_reflns_limit_k_min -12
_diffrn_reflns_limit_l_max 12
_diffrn_reflns_limit_l_min -9
_diffrn_reflns_number 14714
_diffrn_reflns_theta_full 25.00
_diffrn_reflns_theta_max 25.00
_diffrn_reflns_theta_min 1.69
_diffrn_source 'fine-focus sealed tube'
_exptl_absorpt_coefficient_mu 0.822
_exptl_absorpt_correction_type none
_exptl_crystal_colour 'clear light colourless'
_exptl_crystal_colour_lustre clear
_exptl_crystal_colour_modifier light
_exptl_crystal_colour_primary colourless
_exptl_crystal_density_diffrn 1.791
_exptl_crystal_density_method 'not measured'
_exptl_crystal_description block
_exptl_crystal_F_000 800
_exptl_crystal_size_max 0.24
_exptl_crystal_size_mid 0.18
_exptl_crystal_size_min 0.12
_refine_diff_density_max 0.610
_refine_diff_density_min -0.713
_refine_diff_density_rms 0.115
_refine_ls_extinction_method none
_refine_ls_goodness_of_fit_ref 1.077
_refine_ls_hydrogen_treatment constr
_refine_ls_matrix_type full
_refine_ls_number_parameters 209
_refine_ls_number_reflns 2590
_refine_ls_number_restraints 0
_refine_ls_restrained_S_all 1.077
_refine_ls_R_factor_all 0.0593
_refine_ls_R_factor_gt 0.0554
_refine_ls_shift/su_max 0.000
_refine_ls_shift/su_mean 0.000
_refine_ls_structure_factor_coef Fsqd
_refine_ls_weighting_details 'calc w=1/[\s^2^(Fo^2^)+(0.0960P)^2^+0.5287P] where P=(Fo^2^+2Fc^2^)/3'
_refine_ls_weighting_scheme calc
_refine_ls_wR_factor_gt 0.1419
_refine_ls_wR_factor_ref 0.1498
_reflns_number_gt 2324
_reflns_number_total 2590
_reflns_threshold_expression >2sigma(I)
_cod_data_source_file c4ra15392h2.cif
_cod_data_source_block compound4
_cod_database_code 7219192
_olex2_refinement_description
;
1. Fixed Uiso
 At 1.2 times of:
  All C(H) groups, All N(H) groups, All N(H,H) groups
 At 1.5 times of:
  All O(H) groups
2.a Aromatic/amide H refined with riding coordinates:
 N5(H5), C33(H33), C36(H36), C38(H38)
2.b X=CH2 refined with riding coordinates:
 N1(H1A,H1B)
2.c Idealised tetrahedral OH refined as rotating group:
 O3(H3)
;
_olex2_submission_special_instructions 'No special instructions were received'

loop_
_space_group_symop_id
_space_group_symop_operation_xyz
1 'x, y, z'
2 '-x, y+1/2, -z+1/2'
3 '-x, -y, -z'
4 'x, -y-1/2, z-1/2'

loop_
_atom_site_label
_atom_site_type_symbol
_atom_site_fract_x
_atom_site_fract_y
_atom_site_fract_z
_atom_site_U_iso_or_equiv
_atom_site_adp_type
_atom_site_occupancy
_atom_site_calc_flag
_atom_site_refinement_flags_posn
Cl1 Cl 0.00273(6) 0.32276(7) -0.05284(7) 0.0464(3) Uani 1 d .
Cl4 Cl 0.17471(6) -0.08568(7) 0.33613(8) 0.0495(3) Uani 1 d .
Cl5 Cl -0.16395(5) 0.15207(7) 0.01828(7) 0.0424(3) Uani 1 d .
Cl7 Cl -0.07718(6) -0.04875(7) 0.21763(7) 0.0450(3) Uani 1 d .
O1 O 0.3007(2) 0.3397(2) 0.1559(2) 0.0507(6) Uani 1 d .
O2 O 0.25272(17) 0.2650(2) -0.04148(18) 0.0448(5) Uani 1 d .
O3 O 0.37154(16) 0.10376(19) 0.37055(17) 0.0385(5) Uani 1 d .
H3 H 0.3276 0.1403 0.3990 0.058 Uiso 1 calc GR
O4 O 0.37748(16) 0.04171(18) 0.18151(18) 0.0397(5) Uani 1 d .
C5 C -0.0243(2) 0.1339(2) 0.0866(2) 0.0295(6) Uani 1 d .
C6 C 0.2026(2) 0.1031(2) 0.1958(2) 0.0263(5) Uani 1 d .
C9 C 0.1640(2) 0.1922(2) 0.1061(2) 0.0279(5) Uani 1 d .
C11 C 0.3255(2) 0.0802(2) 0.2499(2) 0.0286(5) Uani 1 d .
C14 C 0.0139(2) 0.0442(2) 0.1747(2) 0.0296(6) Uani 1 d .
C17 C 0.0510(2) 0.2083(2) 0.0533(2) 0.0296(6) Uani 1 d .
C22 C 0.2458(2) 0.2733(2) 0.0702(2) 0.0308(6) Uani 1 d .
C31 C 0.1276(2) 0.0290(2) 0.2296(2) 0.0291(5) Uani 1 d .
N1 N 0.6383(2) -0.0263(2) 0.0966(2) 0.0421(6) Uani 1 d .
H1A H 0.6278 -0.0239 0.0151 0.051 Uiso 1 calc R
H1B H 0.6607 -0.0909 0.1383 0.051 Uiso 1 calc R
N5 N 0.63623(19) 0.0616(2) 0.2858(2) 0.0366(5) Uani 1 d .
H5 H 0.6616 -0.0030 0.3259 0.044 Uiso 1 calc R
N6 N 0.5850(2) 0.1696(2) 0.0933(2) 0.0410(6) Uani 1 d .
C27 C 0.6200(2) 0.0685(2) 0.1574(2) 0.0321(6) Uani 1 d .
C33 C 0.6131(2) 0.1548(3) 0.3514(3) 0.0426(7) Uani 1 d .
H33 H 0.6235 0.1486 0.4392 0.051 Uiso 1 calc R
C36 C 0.5633(3) 0.2592(3) 0.1602(3) 0.0447(7) Uani 1 d .
H36 H 0.5382 0.3296 0.1165 0.054 Uiso 1 calc R
C38 C 0.5751(3) 0.2564(3) 0.2900(3) 0.0459(7) Uani 1 d .
H38 H 0.5575 0.3215 0.3328 0.055 Uiso 1 calc R

loop_
_atom_site_aniso_label
_atom_site_aniso_U_11
_atom_site_aniso_U_22
_atom_site_aniso_U_33
_atom_site_aniso_U_23
_atom_site_aniso_U_13
_atom_site_aniso_U_12
Cl1 0.0403(5) 0.0536(5) 0.0402(4) 0.0189(3) 0.0039(3) 0.0100(3)
Cl4 0.0386(5) 0.0535(5) 0.0503(5) 0.0255(3) 0.0033(3) 0.0001(3)
Cl5 0.0212(4) 0.0536(5) 0.0443(4) -0.0053(3) -0.0031(3) 0.0007(3)
Cl7 0.0324(4) 0.0533(5) 0.0472(5) 0.0040(3) 0.0081(3) -0.0145(3)
O1 0.0581(14) 0.0531(13) 0.0371(11) -0.0104(9) 0.0079(10) -0.0266(11)
O2 0.0470(12) 0.0592(13) 0.0295(10) -0.0008(9) 0.0131(9) -0.0161(10)
O3 0.0240(9) 0.0611(12) 0.0253(9) -0.0055(9) -0.0009(7) 0.0084(9)
O4 0.0290(10) 0.0550(12) 0.0359(10) -0.0104(9) 0.0107(9) 0.0032(9)
C5 0.0209(12) 0.0404(14) 0.0230(12) -0.0078(10) -0.0001(10) -0.0018(11)
C6 0.0243(12) 0.0330(12) 0.0194(11) -0.0036(9) 0.0031(10) -0.0005(10)
C9 0.0267(13) 0.0349(13) 0.0204(11) -0.0032(10) 0.0044(10) -0.0014(10)
C11 0.0251(13) 0.0327(12) 0.0257(12) -0.0002(10) 0.0038(10) 0.0007(10)
C14 0.0255(13) 0.0350(13) 0.0267(12) -0.0051(10) 0.0051(10) -0.0082(10)
C17 0.0272(13) 0.0366(13) 0.0206(11) 0.0023(10) 0.0001(10) 0.0041(11)
C22 0.0270(13) 0.0357(13) 0.0273(12) 0.0027(11) 0.0042(10) -0.0011(11)
C31 0.0248(12) 0.0368(13) 0.0230(12) 0.0025(10) 0.0030(10) -0.0001(11)
N1 0.0392(13) 0.0495(14) 0.0361(12) -0.0039(11) 0.0085(10) 0.0032(12)
N5 0.0297(12) 0.0458(13) 0.0280(12) 0.0032(10) -0.0010(9) 0.0059(10)
N6 0.0390(13) 0.0488(14) 0.0335(12) 0.0056(11) 0.0079(10) 0.0017(11)
C27 0.0191(12) 0.0444(14) 0.0296(13) -0.0014(11) 0.0021(10) -0.0029(11)
C33 0.0354(16) 0.0591(19) 0.0291(13) -0.0079(13) 0.0027(12) -0.0005(14)
C36 0.0388(16) 0.0436(15) 0.0507(17) 0.0079(14) 0.0115(14) 0.0034(14)
C38 0.0418(17) 0.0466(17) 0.0480(17) -0.0111(14) 0.0110(14) -0.0027(13)

loop_
_atom_type_symbol
_atom_type_description
_atom_type_scat_dispersion_real
_atom_type_scat_dispersion_imag
_atom_type_scat_source
C C 0.0030 0.0020 'International Tables Vol C Tables 4.2.6.8 and 6.1.1.4'
H H 0.0000 0.0000 'International Tables Vol C Tables 4.2.6.8 and 6.1.1.4'
Cl Cl 0.1480 0.1590 'International Tables Vol C Tables 4.2.6.8 and 6.1.1.4'
N N 0.0060 0.0030 'International Tables Vol C Tables 4.2.6.8 and 6.1.1.4'
O O 0.0110 0.0060 'International Tables Vol C Tables 4.2.6.8 and 6.1.1.4'

loop_
_geom_angle_atom_site_label_1
_geom_angle_atom_site_label_2
_geom_angle_atom_site_label_3
_geom_angle
C11 O3 H3 109.5
C14 C5 Cl5 119.69(19)
C14 C5 C17 119.8(2)
C17 C5 Cl5 120.6(2)
C9 C6 C11 120.4(2)
C9 C6 C31 119.7(2)
C31 C6 C11 119.7(2)
C6 C9 C22 119.6(2)
C17 C9 C6 119.6(2)
C17 C9 C22 120.7(2)
O3 C11 C6 117.6(2)
O4 C11 O3 122.4(2)
O4 C11 C6 120.0(2)
C5 C14 Cl7 120.71(19)
C5 C14 C31 119.6(2)
C31 C14 Cl7 119.7(2)
C5 C17 Cl1 119.46(19)
C9 C17 Cl1 119.8(2)
C9 C17 C5 120.8(2)
O1 C22 O2 126.7(2)
O1 C22 C9 116.3(2)
O2 C22 C9 117.0(2)
C6 C31 Cl4 120.10(19)
C6 C31 C14 120.5(2)
C14 C31 Cl4 119.36(19)
H1A N1 H1B 120.0
C27 N1 H1A 120.0
C27 N1 H1B 120.0
C27 N5 H5 119.6
C33 N5 H5 119.6
C33 N5 C27 120.8(2)
C36 N6 C27 116.8(2)
N1 C27 N5 118.6(3)
N1 C27 N6 120.4(2)
N6 C27 N5 120.9(2)
N5 C33 H33 120.0
C38 C33 N5 120.0(3)
C38 C33 H33 120.0
N6 C36 H36 117.6
N6 C36 C38 124.8(3)
C38 C36 H36 117.6
C33 C38 C36 116.6(3)
C33 C38 H38 121.7
C36 C38 H38 121.7

loop_
_geom_bond_atom_site_label_1
_geom_bond_atom_site_label_2
_geom_bond_distance
Cl1 C17 1.720(3)
Cl4 C31 1.721(3)
Cl5 C5 1.713(3)
Cl7 C14 1.716(2)
O1 C22 1.239(3)
O2 C22 1.249(3)
O3 H3 0.8200
O3 C11 1.301(3)
O4 C11 1.207(3)
C5 C14 1.380(4)
C5 C17 1.391(4)
C6 C9 1.386(4)
C6 C11 1.512(4)
C6 C31 1.389(3)
C9 C17 1.385(4)
C9 C22 1.511(3)
C14 C31 1.395(4)
N1 H1A 0.8600
N1 H1B 0.8600
N1 C27 1.312(4)
N5 H5 0.8600
N5 C27 1.356(3)
N5 C33 1.349(4)
N6 C27 1.341(4)
N6 C36 1.319(4)
C33 H33 0.9300
C33 C38 1.340(4)
C36 H36 0.9300
C36 C38 1.380(4)
C38 H38 0.9300
